data_7222582
loop_
_publ_author_name
'Boettcher, P.'
'Keller, R.'

_publ_section_title
;
 Die Kristallstruktur des alpha-Na2 S5
;
_journal_name_full
;
Zeitschrift fuer Naturforschung, Teil B. Anorganische Chemie, Organische 
Chemie (33,1978-41,1986)
;
_journal_page_first 577
_journal_page_last 581
_journal_volume 39
_journal_year 1984
_chemical_formula_sum 'Na2 S5'
_space_group_IT_number 62
_symmetry_space_group_name_Hall '-P 2ac 2n'
_symmetry_space_group_name_H-M 'P n m a'
_cell_angle_alpha 90
_cell_angle_beta 90
_cell_angle_gamma 90
_cell_formula_units_Z 4
_cell_length_a 7.654
_cell_length_b 14.51
_cell_length_c 5.846
_cell_volume 649.254
_citation_journal_id_ASTM ZNBAD2
_cod_data_source_file Boettcher_ZNBAD2_1984_633.cif
_cod_data_source_block Na2S5
_cod_original_cell_volume 649.2541
_cod_database_code 7222582

loop_
_symmetry_equiv_pos_as_xyz
x,y,z
-x+1/2,-y,z+1/2
x+1/2,-y+1/2,-z+1/2
-x,y+1/2,-z
-x,-y,-z
x-1/2,y,-z-1/2
-x-1/2,y-1/2,z-1/2
x,-y-1/2,z

loop_
_atom_site_label
_atom_site_type_symbol
_atom_site_fract_x
_atom_site_fract_y
_atom_site_fract_z
_atom_site_occupancy
_atom_site_U_iso_or_equiv
Na2 Na+1 0.05399 0.25 0.80262 1 0.0
S3 S 0.35341 0.25 0.26582 1 0.0
Na1 Na+1 0 0 0 1 0.0
S2 S 0.45747 0.13475 0.10922 1 0.0
S1 S 0.29771 0.10248 -0.16313 1 0.0
